data_2238273
loop_
_publ_author_name
'Guenifa, Fatiha'
'Hadjadj, Nasreddine'
'Zeghouan, Ouahida'
'Bendjeddou, Lamia'
'Merazig, Hocine'

_publ_section_title
;
 4-(Dimethylamino)pyridinium
 trichlorido[4-(dimethylamino)pyridine-\k<i>N</i>]cobaltate(II)
;
_journal_coeditor_code VM2195
_journal_issue 7
_journal_name_full 'Acta Crystallographica Section E'
_journal_page_first m379
_journal_page_last m380
_journal_paper_doi 10.1107/S1600536813015602
_journal_volume 69
_journal_year 2013
_chemical_formula_iupac '(C7 H11 N2) [Co Cl3 (C7 H10 N2)]'
_chemical_formula_moiety 'C7 H11 N2 +, C7 H10 Cl3 Co N2 -'
_chemical_formula_structural 'C14 H21 Cl3 Co N4'
_chemical_formula_sum 'C14 H21 Cl3 Co N4'
_chemical_formula_weight 410.63
_chemical_name_systematic
;
4-(Dimethylamino)pyridinium
trichlorido[4-(dimethylamino)pyridine-\k<i>N</i>]cobaltate(II)
;
_space_group_IT_number 2
_symmetry_cell_setting triclinic
_symmetry_space_group_name_Hall '-P 1'
_symmetry_space_group_name_H-M 'P -1'
_cell_angle_alpha 79.732(2)
_cell_angle_beta 89.983(2)
_cell_angle_gamma 67.889(2)
_cell_formula_units_Z 2
_cell_length_a 7.7468(2)
_cell_length_b 8.4036(2)
_cell_length_c 15.4765(4)
_cell_measurement_reflns_used 3230
_cell_measurement_temperature 293(2)
_cell_measurement_theta_max 25.04
_cell_measurement_theta_min 2.67
_cell_volume 916.02(4)
_computing_cell_refinement 'SAINT (Bruker, 2006)'
_computing_data_collection 'APEX2 (Bruker, 2006)'
_computing_data_reduction 'SAINT (Bruker, 2006)'
_computing_molecular_graphics 'ORTEP-3 for Windows (Farrugia, 2012)'
_computing_publication_material
;
WinGX (Farrugia, 2012), Mercury (Macrae <i>et al.</i>, 2006) and
<i>POVRay</i>
(Persistence of Vision Team, 2004)
;
_computing_structure_refinement 'SHELXL97 (Sheldrick, 2008)'
_computing_structure_solution 'SIR2002 (Burla <i>et al.</i>, 2005)'
_diffrn_ambient_temperature 293(2)
_diffrn_measured_fraction_theta_full 0.999
_diffrn_measured_fraction_theta_max 0.999
_diffrn_measurement_device 'Bruker APEXII'
_diffrn_measurement_method \f
_diffrn_radiation_monochromator graphite
_diffrn_radiation_source 'fine-focus sealed tube'
_diffrn_radiation_type MoK\a
_diffrn_radiation_wavelength 0.71073
_diffrn_reflns_av_R_equivalents 0.012
_diffrn_reflns_av_sigmaI/netI 0.0145
_diffrn_reflns_limit_h_max 9
_diffrn_reflns_limit_h_min -9
_diffrn_reflns_limit_k_max 9
_diffrn_reflns_limit_k_min -9
_diffrn_reflns_limit_l_max 18
_diffrn_reflns_limit_l_min -18
_diffrn_reflns_number 7932
_diffrn_reflns_theta_full 25.04
_diffrn_reflns_theta_max 25.04
_diffrn_reflns_theta_min 2.67
_exptl_absorpt_coefficient_mu 1.375
_exptl_absorpt_correction_type none
_exptl_crystal_colour ' Blue'
_exptl_crystal_density_diffrn 1.489
_exptl_crystal_density_method 'Not Measured'
_exptl_crystal_description ' prism'
_exptl_crystal_F_000 422
_exptl_crystal_size_max 0.1
_exptl_crystal_size_mid 0.09
_exptl_crystal_size_min 0.08
_refine_diff_density_max 0.312
_refine_diff_density_min -0.239
_refine_ls_extinction_method ' none'
_refine_ls_goodness_of_fit_ref 1.044
_refine_ls_hydrogen_treatment constr
_refine_ls_matrix_type full
_refine_ls_number_parameters 199
_refine_ls_number_reflns 3230
_refine_ls_number_restraints 0
_refine_ls_restrained_S_all 1.044
_refine_ls_R_factor_all 0.0229
_refine_ls_R_factor_gt 0.0205
_refine_ls_shift/su_max 0.002
_refine_ls_shift/su_mean 0
_refine_ls_structure_factor_coef Fsqd
_refine_ls_weighting_details 'calc w=1/[\s^2^(Fo^2^)+(0.0266P)^2^+0.4298P] where P=(Fo^2^+2Fc^2^)/3'
_refine_ls_weighting_scheme calc
_refine_ls_wR_factor_gt 0.0526
_refine_ls_wR_factor_ref 0.0541
_reflns_number_gt 2982
_reflns_number_total 3230
_reflns_threshold_expression I>2sigma(I)
_cod_data_source_file vm2195.cif
_cod_data_source_block I
_cod_database_code 2238273
_cod_database_fobs_code 2238273

loop_
_symmetry_equiv_pos_site_id
_symmetry_equiv_pos_as_xyz
1 x,y,z
2 -x,-y,-z

loop_
_atom_site_aniso_label
_atom_site_aniso_U_11
_atom_site_aniso_U_22
_atom_site_aniso_U_33
_atom_site_aniso_U_12
_atom_site_aniso_U_13
_atom_site_aniso_U_23
Co 0.01820(10) 0.02040(10) 0.02380(10) -0.00590(10) 0.00250(10) -0.00390(10)
Cl1 0.0251(2) 0.0346(2) 0.0351(2) -0.0161(2) 0.0011(2) -0.0038(2)
Cl2 0.0423(3) 0.0219(2) 0.0288(2) -0.0039(2) 0.0040(2) -0.0005(2)
Cl3 0.0260(2) 0.0317(2) 0.0315(2) -0.0057(2) -0.0046(2) -0.0092(2)
N1 0.0294(8) 0.0294(8) 0.0233(7) -0.0030(6) 0.0043(6) -0.0069(6)
N2 0.0194(7) 0.0225(7) 0.0245(7) -0.0061(5) 0.0014(5) -0.0054(5)
C1 0.0273(9) 0.0329(10) 0.0304(9) 0.0003(7) 0.0098(7) -0.0014(8)
C2 0.0501(12) 0.0379(11) 0.0266(9) -0.0065(9) 0.0054(8) -0.0130(8)
C3 0.0259(8) 0.0168(8) 0.0229(8) -0.0021(6) 0.0010(7) -0.0015(6)
C4 0.0187(8) 0.0278(9) 0.0251(8) -0.0068(7) 0.0005(6) -0.0037(7)
C5 0.0225(8) 0.0251(8) 0.0223(8) -0.0084(7) -0.0003(6) -0.0050(7)
C6 0.0207(8) 0.0256(9) 0.0312(9) -0.0080(7) -0.0019(7) -0.0055(7)
C7 0.0289(9) 0.0257(9) 0.0279(9) -0.0081(7) -0.0038(7) -0.0077(7)
N3 0.0380(9) 0.0459(9) 0.0282(8) -0.0206(7) 0.0062(7) -0.0161(7)
N4 0.0364(8) 0.0359(9) 0.0430(9) -0.0214(7) 0.0158(7) -0.0202(7)
C8 0.0357(11) 0.0520(13) 0.0636(14) -0.0192(10) 0.0152(10) -0.0358(11)
C9 0.0711(17) 0.097(2) 0.0253(10) -0.0384(15) 0.0099(10) -0.0160(12)
C10 0.0245(8) 0.0268(9) 0.0269(8) -0.0157(7) 0.0010(7) -0.0063(7)
C11 0.0248(8) 0.0235(8) 0.0301(9) -0.0107(7) -0.0021(7) -0.0022(7)
C12 0.0394(10) 0.0409(11) 0.0248(9) -0.0269(9) 0.0027(8) -0.0047(8)
C13 0.0287(9) 0.0245(9) 0.0568(12) -0.0121(7) 0.0048(9) -0.0093(9)
C14 0.0323(9) 0.0274(9) 0.0330(9) -0.0153(8) -0.0053(8) 0.0026(7)

loop_
_atom_site_type_symbol
_atom_site_label
_atom_site_fract_x
_atom_site_fract_y
_atom_site_fract_z
_atom_site_U_iso_or_equiv
_atom_site_thermal_displace_type
_atom_site_occupancy
Co Co 0.97567(3) -0.05454(3) 0.755090(10) 0.02130(10) Uani 1.000
Cl Cl1 1.17207(6) 0.08718(6) 0.73814(3) 0.03060(10) Uani 1.000
Cl Cl2 1.12085(6) -0.34664(5) 0.80434(3) 0.03410(10) Uani 1.000
Cl Cl3 0.80521(6) -0.03086(6) 0.63092(3) 0.03090(10) Uani 1.000
N N1 0.4028(2) 0.28626(19) 1.01267(9) 0.0296(4) Uani 1.000
N N2 0.78837(18) 0.06985(17) 0.83537(9) 0.0226(4) Uani 1.000
C C1 0.2121(2) 0.2955(3) 1.00244(12) 0.0344(5) Uani 1.000
C C2 0.4620(3) 0.3238(3) 1.09356(12) 0.0404(6) Uani 1.000
C C3 0.5268(2) 0.2194(2) 0.95499(10) 0.0240(5) Uani 1.000
C C4 0.4763(2) 0.1638(2) 0.88186(10) 0.0247(5) Uani 1.000
C C5 0.6070(2) 0.0912(2) 0.82633(10) 0.0235(5) Uani 1.000
C C6 0.8363(2) 0.1278(2) 0.90386(11) 0.0261(5) Uani 1.000
C C7 0.7166(2) 0.1992(2) 0.96373(11) 0.0279(5) Uani 1.000
N N3 0.5958(2) 0.6338(2) 0.60387(10) 0.0348(5) Uani 1.000
N N4 0.8714(2) 0.4027(2) 0.40501(11) 0.0345(5) Uani 1.000
C C8 0.4455(3) 0.8064(3) 0.58671(16) 0.0464(7) Uani 1.000
C C9 0.6493(4) 0.5499(4) 0.69593(13) 0.0620(9) Uani 1.000
C C10 0.6871(2) 0.5610(2) 0.53913(11) 0.0242(5) Uani 1.000
C C11 0.6388(2) 0.6428(2) 0.44901(11) 0.0261(5) Uani 1.000
C C12 0.7323(3) 0.5605(3) 0.38523(11) 0.0318(6) Uani 1.000
C C13 0.9237(3) 0.3224(2) 0.48886(14) 0.0359(6) Uani 1.000
C C14 0.8384(2) 0.3958(2) 0.55592(12) 0.0309(5) Uani 1.000
H H1A 0.14222 0.34572 1.04879 0.0515 Uiso 1.000
H H1B 0.21388 0.17984 1.00525 0.0515 Uiso 1.000
H H1C 0.15458 0.36701 0.94653 0.0515 Uiso 1.000
H H2A 0.35548 0.37006 1.12652 0.0605 Uiso 1.000
H H2B 0.51870 0.40810 1.07920 0.0605 Uiso 1.000
H H2C 0.55093 0.21800 1.12820 0.0605 Uiso 1.000
H H4A 0.35311 0.17666 0.87136 0.0296 Uiso 1.000
H H5 0.56902 0.05397 0.77929 0.0281 Uiso 1.000
H H6 0.95919 0.11843 0.91068 0.0313 Uiso 1.000
H H7 0.75922 0.23461 1.01020 0.0334 Uiso 1.000
H H4 0.92757 0.35268 0.36341 0.0414 Uiso 1.000
H H8A 0.39712 0.83607 0.64133 0.0696 Uiso 1.000
H H8B 0.34751 0.80547 0.54908 0.0696 Uiso 1.000
H H8C 0.49274 0.89144 0.55842 0.0696 Uiso 1.000
H H9A 0.56759 0.62160 0.73266 0.0929 Uiso 1.000
H H9B 0.77569 0.53523 0.71003 0.0929 Uiso 1.000
H H9C 0.63979 0.43749 0.70578 0.0929 Uiso 1.000
H H11 0.54315 0.75273 0.43378 0.0313 Uiso 1.000
H H12 0.69889 0.61485 0.32650 0.0382 Uiso 1.000
H H13 1.02129 0.21331 0.50122 0.0430 Uiso 1.000
H H14 0.87896 0.33776 0.61367 0.0371 Uiso 1.000

loop_
_atom_type_symbol
_atom_type_description
_atom_type_scat_dispersion_real
_atom_type_scat_dispersion_imag
_atom_type_scat_source
C C 0.0033 0.0016 'International Tables Vol C Tables 4.2.6.8 and 6.1.1.4'
H H 0 0 'International Tables Vol C Tables 4.2.6.8 and 6.1.1.4'
N N 0.0061 0.0033 'International Tables Vol C Tables 4.2.6.8 and 6.1.1.4'
Co Co 0.3494 0.9721 'International Tables Vol C Tables 4.2.6.8 and 6.1.1.4'
Cl Cl 0.1484 0.1585 'International Tables Vol C Tables 4.2.6.8 and 6.1.1.4'

loop_
_geom_angle_atom_site_label_1
_geom_angle_atom_site_label_2
_geom_angle_atom_site_label_3
_geom_angle
_geom_angle_publ_flag
Cl1 Co Cl2 113.59(2) no
Cl1 Co Cl3 115.11(2) no
Cl1 Co N2 104.37(4) no
Cl2 Co Cl3 104.29(2) no
Cl2 Co N2 114.18(4) no
Cl3 Co N2 105.29(4) no
C1 N1 C2 118.24(16) no
C1 N1 C3 119.92(15) no
C2 N1 C3 121.09(17) no
Co N2 C5 121.29(11) no
Co N2 C6 122.80(12) no
C5 N2 C6 115.81(14) no
C9 N3 C10 121.60(18) no
C8 N3 C9 116.52(19) no
C8 N3 C10 121.76(16) no
C12 N4 C13 120.55(16) no
C13 N4 H4 120.00 no
C12 N4 H4 120.00 no
N1 C3 C4 121.87(15) no
C4 C3 C7 115.53(14) no
N1 C3 C7 122.61(15) no
C3 C4 C5 120.32(15) no
N2 C5 C4 124.10(15) no
N2 C6 C7 124.37(16) no
C3 C7 C6 119.83(15) no
H1A C1 H1B 109.00 no
H1A C1 H1C 109.00 no
N1 C1 H1C 109.00 no
N1 C1 H1A 109.00 no
N1 C1 H1B 109.00 no
H1B C1 H1C 109.00 no
H2B C2 H2C 109.00 no
N1 C2 H2B 109.00 no
N1 C2 H2A 109.00 no
H2A C2 H2B 109.00 no
H2A C2 H2C 109.00 no
N1 C2 H2C 109.00 no
C3 C4 H4A 120.00 no
C5 C4 H4A 120.00 no
N2 C5 H5 118.00 no
C4 C5 H5 118.00 no
C7 C6 H6 118.00 no
N2 C6 H6 118.00 no
C6 C7 H7 120.00 no
C3 C7 H7 120.00 no
C11 C10 C14 115.84(15) no
N3 C10 C11 122.27(15) no
N3 C10 C14 121.88(16) no
C10 C11 C12 120.02(16) no
N4 C12 C11 121.46(16) no
N4 C13 C14 121.57(17) no
C10 C14 C13 120.53(17) no
N3 C8 H8A 109.00 no
N3 C8 H8B 109.00 no
N3 C8 H8C 109.00 no
H8A C8 H8B 109.00 no
H8A C8 H8C 109.00 no
H8B C8 H8C 109.00 no
N3 C9 H9A 109.00 no
N3 C9 H9B 109.00 no
N3 C9 H9C 109.00 no
H9A C9 H9B 109.00 no
H9A C9 H9C 109.00 no
H9B C9 H9C 109.00 no
C10 C11 H11 120.00 no
C12 C11 H11 120.00 no
N4 C12 H12 119.00 no
C11 C12 H12 119.00 no
N4 C13 H13 119.00 no
C14 C13 H13 119.00 no
C10 C14 H14 120.00 no
C13 C14 H14 120.00 no

loop_
_geom_bond_atom_site_label_1
_geom_bond_atom_site_label_2
_geom_bond_distance
_geom_bond_publ_flag
Co Cl1 2.2482(6) yes
Co Cl2 2.2642(5) yes
Co Cl3 2.2680(5) yes
Co N2 2.0154(14) yes
N1 C1 1.457(2) no
N1 C2 1.459(2) no
N1 C3 1.344(2) no
N2 C5 1.352(2) no
N2 C6 1.349(2) no
N3 C9 1.456(3) no
N3 C10 1.331(2) no
N3 C8 1.457(3) no
N4 C12 1.339(3) no
N4 C13 1.336(3) no
N4 H4 0.8600 no
C3 C7 1.419(2) no
C3 C4 1.407(2) no
C4 C5 1.363(2) no
C6 C7 1.363(2) no
C1 H1B 0.9600 no
C1 H1A 0.9600 no
C1 H1C 0.9600 no
C2 H2C 0.9600 no
C2 H2A 0.9600 no
C2 H2B 0.9600 no
C4 H4A 0.9300 no
C5 H5 0.9300 no
C6 H6 0.9300 no
C7 H7 0.9300 no
C10 C11 1.422(2) no
C10 C14 1.420(2) no
C11 C12 1.358(3) no
C13 C14 1.347(3) no
C8 H8A 0.9600 no
C8 H8B 0.9600 no
C8 H8C 0.9600 no
C9 H9A 0.9600 no
C9 H9B 0.9600 no
C9 H9C 0.9600 no
C11 H11 0.9300 no
C12 H12 0.9300 no
C13 H13 0.9300 no
C14 H14 0.9300 no

loop_
_geom_contact_atom_site_label_1
_geom_contact_atom_site_label_2
_geom_contact_distance
_geom_contact_site_symmetry_2
_geom_contact_publ_flag
Co H4 3.2300 2_756 no
Cl1 N2 3.3714(16) . no
Cl1 C4 3.5458(17) 1_655 no
Cl1 C5 3.6498(17) 1_655 no
Cl1 C6 3.6194(17) . no
Cl1 C12 3.549(2) 2_766 no
Cl2 N4 3.3535(17) 2_756 no
Cl2 Cl3 3.5783(7) . no
Cl3 N2 3.4083(14) . no
Cl3 Cl2 3.5783(7) . no
Cl3 C8 3.648(3) 1_545 no
Cl3 C13 3.4048(19) 2_756 no
Cl3 N4 3.3279(17) 2_756 no
Cl3 C5 3.5318(16) . no
Cl1 H5 3.0400 1_655 no
Cl1 H14 2.8700 . no
Cl1 H12 3.0400 2_766 no
Cl1 H4A 2.8500 1_655 no
Cl1 H8A 2.8400 1_645 no
Cl1 H6 3.1400 . no
Cl1 H2C 3.0700 2_757 no
Cl2 H1C 2.8900 1_645 no
Cl2 H1A 3.0500 2_657 no
Cl2 H2B 3.1500 2_757 no
Cl2 H4 2.6400 2_756 no
Cl3 H8C 3.0000 1_545 no
Cl3 H5 2.9500 . no
Cl3 H4 2.7000 2_756 no
Cl3 H8B 3.0300 2_666 no
Cl3 H11 2.8600 2_666 no
Cl3 H13 2.8100 2_756 no
N2 Cl1 3.3714(16) . no
N2 Cl3 3.4083(14) . no
N4 C14 3.394(2) 2_766 no
N4 Cl2 3.3535(17) 2_756 no
N4 Cl3 3.3279(17) 2_756 no
N2 H1B 2.9400 2_657 no
N4 H8B 2.8700 2_666 no
C4 Cl1 3.5458(17) 1_455 no
C5 Cl1 3.6498(17) 1_455 no
C8 Cl3 3.648(3) 1_565 no
C10 C13 3.509(3) 2_766 no
C10 C11 3.533(2) 2_666 no
C11 C10 3.533(2) 2_666 no
C12 Cl1 3.549(2) 2_766 no
C13 C10 3.509(3) 2_766 no
C13 Cl3 3.4048(19) 2_756 no
C13 C14 3.491(3) 2_766 no
C14 C13 3.491(3) 2_766 no
C14 N4 3.394(2) 2_766 no
C1 H4A 2.4900 . no
C2 H9A 2.8000 2_667 no
C2 H7 2.5600 . no
C3 H2B 2.9600 2_667 no
C4 H1B 2.7700 . no
C4 H1C 2.7400 . no
C5 H1B 3.0700 2_657 no
C6 H1B 2.8800 2_657 no
C7 H2B 3.0600 2_667 no
C7 H2B 2.7800 . no
C7 H2C 2.8500 . no
C7 H1B 2.9700 2_657 no
C8 H11 2.5500 . no
C9 H2A 2.9400 2_667 no
C9 H14 2.5300 . no
C11 H8B 2.7900 . no
C11 H8C 2.8300 . no
C13 H8B 2.8000 2_666 no
C14 H9B 2.8000 . no
C14 H9C 2.7800 . no
H1A H2A 2.1400 . no
H1A Cl2 3.0500 2_657 no
H1B C7 2.9700 2_657 no
H1B H4A 2.3400 . no
H1B C4 2.7700 . no
H1B C6 2.8800 2_657 no
H1B N2 2.9400 2_657 no
H1B C5 3.0700 2_657 no
H1C Cl2 2.8900 1_465 no
H1C C4 2.7400 . no
H1C H4A 2.2600 . no
H2A H1A 2.1400 . no
H2A C9 2.9400 2_667 no
H2A H9A 2.2800 2_667 no
H2B H7 2.2900 . no
H2B C7 2.7800 . no
H2B C3 2.9600 2_667 no
H2B C7 3.0600 2_667 no
H2B Cl2 3.1500 2_757 no
H2C Cl1 3.0700 2_757 no
H2C C7 2.8500 . no
H2C H7 2.4600 . no
H4 Cl2 2.6400 2_756 no
H4 Co 3.2300 2_756 no
H4 Cl3 2.7000 2_756 no
H4A Cl1 2.8500 1_455 no
H4A H1C 2.2600 . no
H4A H1B 2.3400 . no
H4A C1 2.4900 . no
H5 Cl1 3.0400 1_455 no
H5 Cl3 2.9500 . no
H6 Cl1 3.1400 . no
H7 C2 2.5600 . no
H7 H2B 2.2900 . no
H7 H2C 2.4600 . no
H8A Cl1 2.8400 1_465 no
H8A H9A 2.0700 . no
H8B C11 2.7900 . no
H8B H11 2.3400 . no
H8B Cl3 3.0300 2_666 no
H8B N4 2.8700 2_666 no
H8B C13 2.8000 2_666 no
H8C Cl3 3.0000 1_565 no
H8C C11 2.8300 . no
H8C H11 2.3900 . no
H8C H8C 2.3600 2_676 no
H9A H8A 2.0700 . no
H9A C2 2.8000 2_667 no
H9A H2A 2.2800 2_667 no
H9B C14 2.8000 . no
H9B H14 2.3500 . no
H9C C14 2.7800 . no
H9C H14 2.3300 . no
H11 C8 2.5500 . no
H11 H8B 2.3400 . no
H11 H8C 2.3900 . no
H11 Cl3 2.8600 2_666 no
H12 Cl1 3.0400 2_766 no
H13 Cl3 2.8100 2_756 no
H14 Cl1 2.8700 . no
H14 C9 2.5300 . no
H14 H9B 2.3500 . no
H14 H9C 2.3300 . no

loop_
_geom_hbond_atom_site_label_D
_geom_hbond_atom_site_label_H
_geom_hbond_atom_site_label_A
_geom_hbond_site_symmetry_A
_geom_hbond_distance_DH
_geom_hbond_distance_HA
_geom_hbond_distance_DA
_geom_hbond_angle_DHA
_geom_hbond_publ_flag
N4 H4 Cl2 2_756 0.8600 2.6400 3.3535(17) 142.00 yes
N4 H4 Cl3 2_756 0.8600 2.7000 3.3279(17) 131.00 yes
C13 H13 Cl3 2_756 0.9300 2.8100 3.4048(19) 123.00 yes

loop_
_geom_torsion_atom_site_label_1
_geom_torsion_atom_site_label_2
_geom_torsion_atom_site_label_3
_geom_torsion_atom_site_label_4
_geom_torsion
_geom_torsion_publ_flag
Cl1 Co N2 C5 144.99(11) no
Cl1 Co N2 C6 -38.86(13) no
Cl2 Co N2 C5 -90.41(12) no
Cl2 Co N2 C6 85.75(13) no
Cl3 Co N2 C5 23.37(13) no
Cl3 Co N2 C6 -160.48(12) no
C1 N1 C3 C4 2.7(2) no
C1 N1 C3 C7 -176.94(16) no
C2 N1 C3 C4 172.62(16) no
C2 N1 C3 C7 -7.0(3) no
Co N2 C5 C4 175.57(12) no
C6 N2 C5 C4 -0.8(2) no
Co N2 C6 C7 -174.29(13) no
C5 N2 C6 C7 2.1(2) no
C8 N3 C10 C14 177.51(18) no
C9 N3 C10 C11 -178.8(2) no
C9 N3 C10 C14 1.6(3) no
C8 N3 C10 C11 -2.9(3) no
C12 N4 C13 C14 0.5(3) no
C13 N4 C12 C11 -0.8(3) no
C7 C3 C4 C5 1.9(2) no
N1 C3 C4 C5 -177.79(15) no
N1 C3 C7 C6 178.90(16) no
C4 C3 C7 C6 -0.8(2) no
C3 C4 C5 N2 -1.1(2) no
N2 C6 C7 C3 -1.3(3) no
N3 C10 C11 C12 -177.82(19) no
C14 C10 C11 C12 1.8(3) no
N3 C10 C14 C13 177.53(18) no
C11 C10 C14 C13 -2.1(3) no
C10 C11 C12 N4 -0.4(3) no
N4 C13 C14 C10 1.0(3) no
